data_4508154
loop_
_publ_author_name
'Gutov, Oleksii V.'

_publ_section_title
;
 1,3,4-Oxadiazoles for Crystal Engineering. Convenient Synthesis and
 Self-Assembly: Nonchiral Chains versus Chiral Helices
;
_journal_issue 9
_journal_name_full 'Crystal Growth &amp; Design'
_journal_page_first 3953
_journal_paper_doi 10.1021/cg400649h
_journal_volume 13
_journal_year 2013
_chemical_absolute_configuration unk
_chemical_formula_sum 'C8 H10 N2 O3'
_chemical_formula_weight 182.18
_chemical_name_systematic
;
 3-(5-cyclopropyl-1,3,4-oxadiazol-2-yl)propanoic acid
;
_space_group_IT_number 4
_symmetry_space_group_name_Hall 'P 2yb'
_symmetry_space_group_name_H-M 'P 1 21 1'
_atom_sites_solution_hydrogens geom
_atom_sites_solution_primary direct
_atom_sites_solution_secondary difmap
_audit_creation_date 2012-08-14T13:53:33-00:00
_audit_creation_method 'WinGX routine CIF_UPDATE'
_cell_angle_alpha 90
_cell_angle_beta 95.921(2)
_cell_angle_gamma 90
_cell_formula_units_Z 4
_cell_length_a 5.0880(2)
_cell_length_b 11.8516(4)
_cell_length_c 14.0429(5)
_cell_measurement_temperature 173(2)
_cell_volume 842.28(5)
_computing_structure_refinement 'SHELXL-97 (Sheldrick, 1997)'
_computing_structure_solution 'SHELXS-97 (Sheldrick, 1990)'
_diffrn_ambient_temperature 173(2)
_diffrn_measured_fraction_theta_full 0.975
_diffrn_measured_fraction_theta_max 0.975
_diffrn_radiation_monochromator graphite
_diffrn_radiation_type MoK\a
_diffrn_radiation_wavelength 0.71073
_diffrn_reflns_av_R_equivalents 0.0243
_diffrn_reflns_av_unetI/netI 0.0427
_diffrn_reflns_limit_h_max 6
_diffrn_reflns_limit_h_min -6
_diffrn_reflns_limit_k_max 15
_diffrn_reflns_limit_k_min -16
_diffrn_reflns_limit_l_max 18
_diffrn_reflns_limit_l_min -17
_diffrn_reflns_number 6890
_diffrn_reflns_theta_full 28.85
_diffrn_reflns_theta_max 28.85
_diffrn_reflns_theta_min 1.46
_exptl_absorpt_coefficient_mu 0.112
_exptl_absorpt_correction_T_max 0.9802
_exptl_absorpt_correction_T_min 0.9443
_exptl_absorpt_correction_type multi-scan
_exptl_absorpt_process_details sadabs
_exptl_crystal_density_diffrn 1.437
_exptl_crystal_density_method 'not measured'
_exptl_crystal_F_000 384
_exptl_crystal_size_max 0.52
_exptl_crystal_size_mid 0.39
_exptl_crystal_size_min 0.18
_refine_diff_density_max 0.188
_refine_diff_density_min -0.162
_refine_diff_density_rms 0.039
_refine_ls_abs_structure_details 'Flack H D (1983), Acta Cryst. A39, 876-881'
_refine_ls_abs_structure_Flack 0.3(8)
_refine_ls_extinction_coef 0.0144(17)
_refine_ls_extinction_expression Fc^*^=kFc[1+0.001xFc^2^\l^3^/sin(2\q)]^-1/4^
_refine_ls_extinction_method SHELXL
_refine_ls_goodness_of_fit_ref 1.045
_refine_ls_hydrogen_treatment mixed
_refine_ls_matrix_type full
_refine_ls_number_parameters 316
_refine_ls_number_reflns 3799
_refine_ls_number_restraints 1
_refine_ls_restrained_S_all 1.045
_refine_ls_R_factor_all 0.0414
_refine_ls_R_factor_gt 0.0346
_refine_ls_shift/su_max 0.022
_refine_ls_shift/su_mean 0.003
_refine_ls_structure_factor_coef Fsqd
_refine_ls_weighting_details 'calc w=1/[\s^2^(Fo^2^)+(0.0276P)^2^+0.1243P] where P=(Fo^2^+2Fc^2^)/3'
_refine_ls_weighting_scheme calc
_refine_ls_wR_factor_gt 0.068
_refine_ls_wR_factor_ref 0.0755
_reflns_number_gt 3396
_reflns_number_total 3799
_reflns_threshold_expression >2sigma(I)
_cod_data_source_file cg400649h_si_003.cif
_cod_data_source_block 1906122
_cod_database_code 4508154

loop_
_symmetry_equiv_pos_as_xyz
'x, y, z'
'-x, y+1/2, -z'

loop_
_atom_site_label
_atom_site_type_symbol
_atom_site_fract_x
_atom_site_fract_y
_atom_site_fract_z
_atom_site_U_iso_or_equiv
_atom_site_adp_type
_atom_site_occupancy
_atom_site_symmetry_multiplicity
_atom_site_calc_flag
C13 C 0.8292(3) 0.56107(15) 0.48349(14) 0.0212(4) Uani 1 1 d
C4 C 0.5498(3) 0.95909(16) 1.13752(14) 0.0206(4) Uani 1 1 d
C11 C 1.1693(4) 0.43522(17) 0.57731(15) 0.0248(4) Uani 1 1 d
C2 C 0.5402(3) 0.86681(14) 0.97694(12) 0.0181(4) Uani 1 1 d
C10 C 0.9943(3) 0.34784(15) 0.61193(12) 0.0193(4) Uani 1 1 d
C12 C 1.0650(4) 0.48428(17) 0.48107(15) 0.0239(4) Uani 1 1 d
C3 C 0.3952(3) 0.94018(16) 1.03967(14) 0.0206(4) Uani 1 1 d
C1 C 0.6102(3) 0.77838(14) 0.84880(13) 0.0199(4) Uani 1 1 d
C5 C 0.7920(3) 1.03270(14) 1.13881(13) 0.0184(4) Uani 1 1 d
C14 C 0.8613(4) 0.17800(16) 0.80583(14) 0.0262(4) Uani 1 1 d
C9 C 0.8587(3) 0.23440(15) 0.71390(13) 0.0195(4) Uani 1 1 d
C7 C 0.2842(4) 0.74509(18) 0.69992(15) 0.0307(5) Uani 1 1 d
C6 C 0.5625(4) 0.74206(17) 0.74943(13) 0.0233(4) Uani 1 1 d
C8 C 0.4791(4) 0.82837(18) 0.67253(15) 0.0313(5) Uani 1 1 d
C15 C 0.6206(4) 0.1128(2) 0.82764(16) 0.0348(5) Uani 1 1 d
C16 C 0.8633(4) 0.05022(17) 0.80987(17) 0.0356(5) Uani 1 1 d
O4 O 1.0565(2) 0.30812(10) 0.70264(8) 0.0207(3) Uani 1 1 d
O1 O 0.4374(2) 0.85183(10) 0.88428(9) 0.0198(3) Uani 1 1 d
O2 O 0.9744(2) 1.02745(12) 1.20024(9) 0.0286(3) Uani 1 1 d
O6 O 0.7336(3) 0.59009(13) 0.55415(10) 0.0351(4) Uani 1 1 d
O5 O 0.7421(3) 0.59447(11) 0.39532(10) 0.0253(3) Uani 1 1 d
O3 O 0.7817(2) 1.10744(12) 1.06748(9) 0.0248(3) Uani 1 1 d
N3 N 0.7853(3) 0.30232(14) 0.57019(11) 0.0225(3) Uani 1 1 d
N4 N 0.6942(3) 0.22756(13) 0.63787(11) 0.0211(3) Uani 1 1 d
N2 N 0.7985(3) 0.75195(13) 0.91267(11) 0.0227(3) Uani 1 1 d
N1 N 0.7535(3) 0.81011(13) 0.99771(11) 0.0227(3) Uani 1 1 d
H14 H 0.963(4) 0.2134(17) 0.8534(14) 0.021(5) Uiso 1 1 d
H16 H 0.974(4) 0.017(2) 0.8601(17) 0.034(6) Uiso 1 1 d
H10 H 1.184(5) 0.491(2) 0.6236(19) 0.048(7) Uiso 1 1 d
H17 H 0.467(4) 0.114(2) 0.7744(14) 0.031(5) Uiso 1 1 d
H7 H 0.450(4) 0.902(2) 0.6896(16) 0.034(6) Uiso 1 1 d
H4 H 0.434(4) 0.9960(16) 1.1821(14) 0.023(5) Uiso 1 1 d
H5 H 0.678(4) 0.6862(19) 0.7309(15) 0.034(6) Uiso 1 1 d
H13 H 1.201(4) 0.5293(19) 0.4527(14) 0.027(5) Uiso 1 1 d
H3 H 0.611(5) 0.885(2) 1.1727(19) 0.054(7) Uiso 1 1 d
H11 H 1.354(5) 0.402(2) 0.5718(15) 0.039(6) Uiso 1 1 d
H15 H 0.862(4) 0.0118(18) 0.7387(16) 0.027(5) Uiso 1 1 d
H2 H 0.349(4) 1.012(2) 1.0072(16) 0.033(6) Uiso 1 1 d
H12 H 1.014(4) 0.430(2) 0.4325(17) 0.040(6) Uiso 1 1 d
H8 H 0.239(5) 0.687(2) 0.6543(17) 0.037(6) Uiso 1 1 d
H18 H 0.584(4) 0.118(2) 0.8885(17) 0.034(6) Uiso 1 1 d
H1 H 0.220(4) 0.9043(18) 1.0451(14) 0.029(6) Uiso 1 1 d
H6 H 0.559(4) 0.819(2) 0.6099(17) 0.040(6) Uiso 1 1 d
H9 H 0.136(5) 0.7697(19) 0.7340(17) 0.042(7) Uiso 1 1 d
H1O H 0.932(5) 1.149(2) 1.0805(17) 0.051(7) Uiso 1 1 d
H2O H 0.621(5) 0.637(2) 0.4010(18) 0.051(8) Uiso 1 1 d

loop_
_atom_site_aniso_label
_atom_site_aniso_U_11
_atom_site_aniso_U_22
_atom_site_aniso_U_33
_atom_site_aniso_U_23
_atom_site_aniso_U_13
_atom_site_aniso_U_12
C13 0.0217(8) 0.0174(9) 0.0239(10) 0.0025(8) -0.0002(7) -0.0007(7)
C4 0.0196(8) 0.0233(10) 0.0191(10) -0.0015(8) 0.0029(7) -0.0002(7)
C11 0.0196(9) 0.0216(9) 0.0325(12) 0.0072(9) 0.0000(8) -0.0016(7)
C2 0.0179(8) 0.0170(9) 0.0189(9) 0.0008(7) -0.0001(7) -0.0040(6)
C10 0.0205(8) 0.0177(8) 0.0195(9) 0.0010(7) 0.0006(7) 0.0032(7)
C12 0.0207(9) 0.0239(10) 0.0275(11) 0.0058(9) 0.0040(8) 0.0014(8)
C3 0.0159(8) 0.0220(9) 0.0237(10) -0.0021(8) 0.0005(7) -0.0002(7)
C1 0.0180(8) 0.0164(9) 0.0255(10) 0.0008(7) 0.0029(7) -0.0007(6)
C5 0.0194(8) 0.0173(9) 0.0192(9) -0.0034(7) 0.0054(7) 0.0019(7)
C14 0.0304(10) 0.0283(10) 0.0185(9) 0.0001(9) -0.0046(8) -0.0080(8)
C9 0.0223(8) 0.0149(8) 0.0216(9) -0.0027(8) 0.0030(7) -0.0015(7)
C7 0.0346(11) 0.0285(11) 0.0269(11) -0.0033(9) -0.0063(9) -0.0057(9)
C6 0.0286(9) 0.0212(9) 0.0201(10) -0.0027(8) 0.0027(8) 0.0001(8)
C8 0.0438(12) 0.0261(12) 0.0230(11) 0.0024(9) -0.0019(9) -0.0050(9)
C15 0.0361(12) 0.0477(13) 0.0207(11) 0.0067(11) 0.0032(9) -0.0137(10)
C16 0.0432(12) 0.0262(11) 0.0359(13) 0.0095(10) -0.0034(10) -0.0056(9)
O4 0.0230(6) 0.0182(6) 0.0197(6) 0.0011(5) -0.0028(5) -0.0042(5)
O1 0.0191(6) 0.0189(6) 0.0209(6) -0.0008(5) -0.0003(5) 0.0017(5)
O2 0.0240(6) 0.0332(7) 0.0272(7) 0.0037(6) -0.0036(6) -0.0034(6)
O6 0.0380(8) 0.0421(9) 0.0257(8) 0.0016(7) 0.0059(6) 0.0140(7)
O5 0.0254(7) 0.0265(8) 0.0235(7) 0.0033(6) 0.0004(6) 0.0064(6)
O3 0.0251(6) 0.0261(7) 0.0222(7) 0.0033(6) -0.0022(5) -0.0077(6)
N3 0.0218(7) 0.0237(8) 0.0216(8) 0.0038(7) 0.0002(6) -0.0007(6)
N4 0.0221(7) 0.0220(8) 0.0189(8) 0.0026(7) 0.0008(6) -0.0025(6)
N2 0.0222(7) 0.0244(8) 0.0213(8) -0.0026(7) 0.0016(6) 0.0028(6)
N1 0.0206(7) 0.0259(8) 0.0212(8) -0.0025(7) 0.0009(6) 0.0025(6)

loop_
_atom_type_symbol
_atom_type_description
_atom_type_scat_dispersion_real
_atom_type_scat_dispersion_imag
_atom_type_scat_source
C C 0.0033 0.0016 'International Tables Vol C Tables 4.2.6.8 and 6.1.1.4'
H H 0 0 'International Tables Vol C Tables 4.2.6.8 and 6.1.1.4'
N N 0.0061 0.0033 'International Tables Vol C Tables 4.2.6.8 and 6.1.1.4'
O O 0.0106 0.006 'International Tables Vol C Tables 4.2.6.8 and 6.1.1.4'

loop_
_geom_angle_atom_site_label_1
_geom_angle_atom_site_label_2
_geom_angle_atom_site_label_3
_geom_angle
O6 C13 O5 124.01(17)
O6 C13 C12 125.64(17)
O5 C13 C12 110.34(16)
C5 C4 C3 116.08(16)
C10 C11 C12 113.19(16)
N1 C2 O1 112.39(15)
N1 C2 C3 129.11(16)
O1 C2 C3 118.47(14)
N3 C10 O4 112.58(15)
N3 C10 C11 130.12(17)
O4 C10 C11 117.30(15)
C13 C12 C11 114.67(17)
C2 C3 C4 112.20(15)
N2 C1 O1 111.28(16)
N2 C1 C6 129.57(16)
O1 C1 C6 119.15(15)
O2 C5 O3 122.73(16)
O2 C5 C4 123.25(17)
O3 C5 C4 113.97(15)
C9 C14 C15 118.95(17)
C9 C14 C16 119.51(18)
C15 C14 C16 58.81(15)
N4 C9 O4 111.75(15)
N4 C9 C14 130.72(17)
O4 C9 C14 117.52(15)
C8 C7 C6 60.92(13)
C1 C6 C7 119.30(17)
C1 C6 C8 119.34(17)
C7 C6 C8 58.43(13)
C7 C8 C6 60.65(13)
C16 C15 C14 60.92(14)
C15 C16 C14 60.27(15)
C9 O4 C10 103.19(13)
C2 O1 C1 103.45(13)
C10 N3 N4 105.74(14)
C9 N4 N3 106.72(14)
C1 N2 N1 107.24(14)
C2 N1 N2 105.63(14)

loop_
_geom_bond_atom_site_label_1
_geom_bond_atom_site_label_2
_geom_bond_distance
C13 O6 1.200(2)
C13 O5 1.332(2)
C13 C12 1.509(2)
C4 C5 1.508(2)
C4 C3 1.528(3)
C11 C10 1.480(3)
C11 C12 1.516(3)
C2 N1 1.284(2)
C2 O1 1.363(2)
C2 C3 1.487(3)
C10 N3 1.279(2)
C10 O4 1.364(2)
C1 N2 1.282(2)
C1 O1 1.368(2)
C1 C6 1.457(3)
C5 O2 1.202(2)
C5 O3 1.334(2)
C14 C9 1.453(3)
C14 C15 1.506(3)
C14 C16 1.516(3)
C9 N4 1.290(2)
C9 O4 1.354(2)
C7 C8 1.478(3)
C7 C6 1.512(3)
C6 C8 1.516(3)
C15 C16 1.483(3)
N3 N4 1.412(2)
N2 N1 1.418(2)
